data_2243028
loop_
_publ_author_name
'Caracelli, Ignez'
'Zukerman-Schpector, Julio'
'Schwab, Ricardo S.'
'da Silva, Everton M.'
'Jotani, Mukesh M.'
'Tiekink, Edward R. T.'

_publ_section_title
;
 2-Methyl-4-(4-nitrophenyl)but-3-yn-2-ol: crystal structure, Hirshfeld
 surface analysis and computational chemistry study
;
_journal_coeditor_code HB7841
_journal_issue 8
_journal_name_full 'Acta Crystallographica Section E'
_journal_page_first 1232
_journal_page_last 1238
_journal_paper_doi 10.1107/S2056989019010284
_journal_volume 75
_journal_year 2019
_chemical_formula_iupac 'C11 H11 N O3'
_chemical_formula_moiety 'C11 H11 N O3'
_chemical_formula_sum 'C11 H11 N O3'
_chemical_formula_weight 205.21
_chemical_name_systematic
;
2-Methyl-4-(4-nitrophenyl)but-3-yn-2-ol
;
_space_group_crystal_system trigonal
_space_group_IT_number 148
_space_group_name_Hall '-R 3'
_space_group_name_H-M_alt 'R -3 :H'
_symmetry_space_group_name_Hall '-R 3'
_symmetry_space_group_name_H-M 'R -3 :H'
_atom_sites_solution_hydrogens geom
_atom_sites_solution_primary direct
_atom_sites_solution_secondary difmap
_audit_creation_method SHELXL-2018/3
_cell_angle_alpha 90
_cell_angle_beta 90
_cell_angle_gamma 120
_cell_formula_units_Z 18
_cell_length_a 26.3146(14)
_cell_length_b 26.3146(14)
_cell_length_c 8.1205(5)
_cell_measurement_reflns_used 2006
_cell_measurement_temperature 296(2)
_cell_measurement_theta_max 23.88
_cell_measurement_theta_min 2.66
_cell_volume 4869.8(5)
_computing_cell_refinement
;
SAINT (Bruker, 2009)
;
_computing_data_collection
;
APEX2 (Bruker, 2009)
;
_computing_data_reduction
;
SAINT (Bruker, 2009)
;
_computing_molecular_graphics
;
ORTEP-3 for Windows (Farrugia, 2012), DIAMOND (Brandenburg,
2006)
;
_computing_publication_material
;
<i>MarvinSketch</i> (ChemAxon, 2010) and publCIF (Westrip, 2010)
;
_computing_structure_refinement
;
<i>SHELXL2018/3</i> (Sheldrick, 2015)
;
_computing_structure_solution
;
SIR2014 (Burla <i>et al.</i>, 2015)
;
_diffrn_ambient_temperature 296(2)
_diffrn_measured_fraction_theta_full 0.999
_diffrn_measured_fraction_theta_max 0.998
_diffrn_measurement_device_type 'Bruker APEXII CCD'
_diffrn_measurement_method '\f and \w scans'
_diffrn_radiation_type MoK\a
_diffrn_radiation_wavelength 0.71073
_diffrn_reflns_av_R_equivalents 0.0803
_diffrn_reflns_av_unetI/netI 0.0678
_diffrn_reflns_limit_h_max 32
_diffrn_reflns_limit_h_min -32
_diffrn_reflns_limit_k_max 32
_diffrn_reflns_limit_k_min -32
_diffrn_reflns_limit_l_max 10
_diffrn_reflns_limit_l_min -9
_diffrn_reflns_number 10643
_diffrn_reflns_theta_full 25.242
_diffrn_reflns_theta_max 26.443
_diffrn_reflns_theta_min 1.548
_exptl_absorpt_coefficient_mu 0.093
_exptl_absorpt_correction_T_max 0.7454
_exptl_absorpt_correction_T_min 0.4397
_exptl_absorpt_correction_type multi-scan
_exptl_absorpt_process_details
;
(SADABS; Sheldrick, 1996)
;
_exptl_crystal_colour colourles
_exptl_crystal_density_diffrn 1.260
_exptl_crystal_description irregular
_exptl_crystal_F_000 1944
_exptl_crystal_size_max 0.344
_exptl_crystal_size_mid 0.276
_exptl_crystal_size_min 0.161
_refine_diff_density_max 0.159
_refine_diff_density_min -0.272
_refine_ls_extinction_method none
_refine_ls_goodness_of_fit_ref 1.054
_refine_ls_hydrogen_treatment constr
_refine_ls_matrix_type full
_refine_ls_number_parameters 139
_refine_ls_number_reflns 2230
_refine_ls_number_restraints 1
_refine_ls_restrained_S_all 1.054
_refine_ls_R_factor_all 0.0816
_refine_ls_R_factor_gt 0.0527
_refine_ls_shift/su_max 0.000
_refine_ls_shift/su_mean 0.000
_refine_ls_structure_factor_coef Fsqd
_refine_ls_weighting_details 'w=1/[\s^2^(Fo^2^)+(0.0511P)^2^+3.9317P] where P=(Fo^2^+2Fc^2^)/3'
_refine_ls_weighting_scheme calc
_refine_ls_wR_factor_gt 0.1273
_refine_ls_wR_factor_ref 0.1489
_reflns_number_gt 1513
_reflns_number_total 2230
_reflns_threshold_expression 'I > 2\s(I)'
_cod_data_source_file hb7841sup1.cif
_cod_data_source_block I
_cod_original_cell_volume 4869.8(6)
_cod_database_code 2243028
_shelx_space_group_comment
;
The symmetry employed for this shelxl refinement is uniquely defined
by the following loop, which should always be used as a source of
symmetry information in preference to the above space-group names.
They are only intended as comments.
;
_shelx_estimated_absorpt_t_min 0.969
_shelx_estimated_absorpt_t_max 0.985

loop_
_space_group_symop_operation_xyz
'x, y, z'
'-y, x-y, z'
'-x+y, -x, z'
'x+2/3, y+1/3, z+1/3'
'-y+2/3, x-y+1/3, z+1/3'
'-x+y+2/3, -x+1/3, z+1/3'
'x+1/3, y+2/3, z+2/3'
'-y+1/3, x-y+2/3, z+2/3'
'-x+y+1/3, -x+2/3, z+2/3'
'-x, -y, -z'
'y, -x+y, -z'
'x-y, x, -z'
'-x+2/3, -y+1/3, -z+1/3'
'y+2/3, -x+y+1/3, -z+1/3'
'x-y+2/3, x+1/3, -z+1/3'
'-x+1/3, -y+2/3, -z+2/3'
'y+1/3, -x+y+2/3, -z+2/3'
'x-y+1/3, x+2/3, -z+2/3'

loop_
_atom_site_type_symbol
_atom_site_label
_atom_site_fract_x
_atom_site_fract_y
_atom_site_fract_z
_atom_site_U_iso_or_equiv
_atom_site_adp_type
_atom_site_calc_flag
_atom_site_occupancy
O O1 0.56993(7) 0.33529(6) 0.78650(17) 0.0513(4) Uani d 1
H H1O 0.569241 0.305973 0.823659 0.077 Uiso calc 1
O O2 0.54778(9) 0.61319(8) 0.0578(2) 0.0811(6) Uani d 1
O O3 0.62154(8) 0.66736(8) 0.2126(3) 0.0785(6) Uani d 1
N N1 0.58062(9) 0.61978(9) 0.1723(3) 0.0565(5) Uani d 1
C C1 0.53437(9) 0.31996(8) 0.6425(2) 0.0388(5) Uani d 1
C C2 0.47123(10) 0.27726(10) 0.6889(3) 0.0612(7) Uani d 1
H H2A 0.459150 0.293892 0.775102 0.092 Uiso calc 1
H H2B 0.468058 0.241200 0.726620 0.092 Uiso calc 1
H H2C 0.446510 0.269637 0.594458 0.092 Uiso calc 1
C C3 0.55665(12) 0.29361(11) 0.5140(3) 0.0634(7) Uani d 1
H H3A 0.551638 0.257044 0.553954 0.095 Uiso calc 1
H H3B 0.597504 0.320235 0.493279 0.095 Uiso calc 1
H H3C 0.534860 0.286951 0.413769 0.095 Uiso calc 1
C C4 0.54001(9) 0.37468(9) 0.5772(2) 0.0439(5) Uani d 1
C C5 0.54464(10) 0.41762(9) 0.5145(2) 0.0458(5) Uani d 1
C C6 0.55281(9) 0.46950(9) 0.4317(2) 0.0407(5) Uani d 1
C C7 0.51138(9) 0.46599(9) 0.3192(2) 0.0424(5) Uani d 1
H H7 0.477559 0.430184 0.300298 0.051 Uiso calc 1
C C8 0.52018(9) 0.51543(9) 0.2351(2) 0.0441(5) Uani d 1
H H8 0.492523 0.513284 0.159933 0.053 Uiso calc 1
C C9 0.57045(9) 0.56768(9) 0.2648(2) 0.0416(5) Uani d 1
C C10 0.61185(10) 0.57274(9) 0.3773(3) 0.0515(6) Uani d 1
H H10 0.645262 0.608821 0.396842 0.062 Uiso calc 1
C C11 0.60276(10) 0.52332(10) 0.4602(3) 0.0509(6) Uani d 1
H H11 0.630422 0.526000 0.536242 0.061 Uiso calc 1

loop_
_atom_site_aniso_label
_atom_site_aniso_U_11
_atom_site_aniso_U_22
_atom_site_aniso_U_33
_atom_site_aniso_U_12
_atom_site_aniso_U_13
_atom_site_aniso_U_23
O1 0.0636(10) 0.0378(8) 0.0474(8) 0.0216(7) -0.0238(7) -0.0036(6)
O2 0.0870(14) 0.0812(13) 0.0791(12) 0.0450(11) -0.0075(11) 0.0315(10)
O3 0.0734(13) 0.0474(10) 0.1082(15) 0.0254(10) 0.0056(11) 0.0178(10)
N1 0.0592(12) 0.0508(12) 0.0661(13) 0.0324(11) 0.0118(10) 0.0164(9)
C1 0.0463(11) 0.0376(10) 0.0322(9) 0.0206(9) -0.0083(8) -0.0026(8)
C2 0.0501(14) 0.0552(14) 0.0690(15) 0.0191(12) -0.0049(11) 0.0064(11)
C3 0.0898(19) 0.0674(16) 0.0493(13) 0.0514(15) -0.0007(12) -0.0056(11)
C4 0.0518(12) 0.0460(12) 0.0365(10) 0.0264(10) -0.0029(9) 0.0014(9)
C5 0.0577(13) 0.0484(12) 0.0364(10) 0.0303(11) 0.0001(9) 0.0009(9)
C6 0.0535(12) 0.0444(11) 0.0311(9) 0.0297(10) 0.0052(8) 0.0026(8)
C7 0.0452(11) 0.0423(11) 0.0400(10) 0.0223(10) 0.0024(9) 0.0009(8)
C8 0.0480(12) 0.0543(13) 0.0379(10) 0.0317(11) 0.0011(9) 0.0045(9)
C9 0.0486(12) 0.0431(11) 0.0413(10) 0.0291(10) 0.0088(9) 0.0080(8)
C10 0.0491(13) 0.0422(12) 0.0598(13) 0.0203(10) -0.0055(10) -0.0006(10)
C11 0.0566(14) 0.0538(13) 0.0468(11) 0.0310(11) -0.0109(10) -0.0005(10)

loop_
_atom_type_symbol
_atom_type_description
_atom_type_scat_dispersion_real
_atom_type_scat_dispersion_imag
_atom_type_scat_source
C C 0.0033 0.0016 'International Tables Vol C Tables 4.2.6.8 and 6.1.1.4'
H H 0.0000 0.0000 'International Tables Vol C Tables 4.2.6.8 and 6.1.1.4'
N N 0.0061 0.0033 'International Tables Vol C Tables 4.2.6.8 and 6.1.1.4'
O O 0.0106 0.0060 'International Tables Vol C Tables 4.2.6.8 and 6.1.1.4'

loop_
_geom_angle_atom_site_label_1
_geom_angle_atom_site_label_2
_geom_angle_atom_site_label_3
_geom_angle
C1 O1 H1O 109.5
O3 N1 O2 123.3(2)
O3 N1 C9 118.5(2)
O2 N1 C9 118.2(2)
O1 C1 C4 106.76(15)
O1 C1 C2 109.11(16)
C4 C1 C2 110.61(18)
O1 C1 C3 110.10(17)
C4 C1 C3 108.98(16)
C2 C1 C3 111.20(18)
C1 C2 H2A 109.5
C1 C2 H2B 109.5
H2A C2 H2B 109.5
C1 C2 H2C 109.5
H2A C2 H2C 109.5
H2B C2 H2C 109.5
C1 C3 H3A 109.5
C1 C3 H3B 109.5
H3A C3 H3B 109.5
C1 C3 H3C 109.5
H3A C3 H3C 109.5
H3B C3 H3C 109.5
C5 C4 C1 175.7(2)
C4 C5 C6 176.5(2)
C11 C6 C7 119.25(18)
C11 C6 C5 120.46(18)
C7 C6 C5 120.27(19)
C8 C7 C6 120.36(19)
C8 C7 H7 119.8
C6 C7 H7 119.8
C9 C8 C7 118.75(18)
C9 C8 H8 120.6
C7 C8 H8 120.6
C8 C9 C10 122.25(18)
C8 C9 N1 118.80(18)
C10 C9 N1 118.95(19)
C11 C10 C9 118.6(2)
C11 C10 H10 120.7
C9 C10 H10 120.7
C10 C11 C6 120.79(19)
C10 C11 H11 119.6
C6 C11 H11 119.6

loop_
_geom_bond_atom_site_label_1
_geom_bond_atom_site_label_2
_geom_bond_distance
O1 C1 1.424(2)
O1 H1O 0.8200
O2 N1 1.221(3)
O3 N1 1.219(2)
N1 C9 1.466(3)
C1 C4 1.471(3)
C1 C2 1.516(3)
C1 C3 1.523(3)
C2 H2A 0.9600
C2 H2B 0.9600
C2 H2C 0.9600
C3 H3A 0.9600
C3 H3B 0.9600
C3 H3C 0.9600
C4 C5 1.189(3)
C5 C6 1.438(3)
C6 C11 1.387(3)
C6 C7 1.390(3)
C7 C8 1.382(3)
C7 H7 0.9300
C8 C9 1.371(3)
C8 H8 0.9300
C9 C10 1.376(3)
C10 C11 1.375(3)
C10 H10 0.9300
C11 H11 0.9300

loop_
_geom_hbond_atom_site_label_D
_geom_hbond_atom_site_label_H
_geom_hbond_atom_site_label_A
_geom_hbond_site_symmetry_A
_geom_hbond_distance_DH
_geom_hbond_distance_HA
_geom_hbond_distance_DA
_geom_hbond_angle_DHA
O1 H1O O1 18_546 0.82 1.87 2.682(2) 173
C10 H10 O3 6_565 0.93 2.67 3.548(3) 157
C11 H11 O2 8_655 0.93 2.68 3.467(3) 143

loop_
_geom_torsion_atom_site_label_1
_geom_torsion_atom_site_label_2
_geom_torsion_atom_site_label_3
_geom_torsion_atom_site_label_4
_geom_torsion
C11 C6 C7 C8 0.7(3)
C5 C6 C7 C8 -177.66(17)
C6 C7 C8 C9 0.2(3)
C7 C8 C9 C10 -1.2(3)
C7 C8 C9 N1 178.28(17)
O3 N1 C9 C8 171.3(2)
O2 N1 C9 C8 -9.2(3)
O3 N1 C9 C10 -9.2(3)
O2 N1 C9 C10 170.3(2)
C8 C9 C10 C11 1.2(3)
N1 C9 C10 C11 -178.21(19)
C9 C10 C11 C6 -0.3(3)
C7 C6 C11 C10 -0.7(3)
C5 C6 C11 C10 177.72(19)

_cod_database_fobs_code 2243028
